data_7155750
loop_
_publ_author_name
'Yang, Ren-Yin'
'Sun, Jing'
'Sun, Qiu'
'Yan, Chao Guo'

_publ_section_title
;
 Selective Construction of Polycyclic Spirooxindoles via
 Cu(OTf)2/HOTf-catalyzed Domino Reaction of o-Arylalkynylacetophenones and
 3-Phenacylideneoxindoles
;
_journal_name_full 'Org. Biomol. Chem.'
_journal_paper_doi 10.1039/C7OB01292F
_journal_year 2017
_chemical_formula_moiety 'C41 H29 N O2'
_chemical_formula_sum 'C41 H29 N O2'
_chemical_formula_weight 567.65
_space_group_crystal_system triclinic
_space_group_IT_number 2
_space_group_name_Hall '-P 1'
_space_group_name_H-M_alt 'P -1'
_symmetry_space_group_name_Hall '-P 1'
_symmetry_space_group_name_H-M 'P -1'
_atom_sites_solution_hydrogens mixed
_audit_creation_method SHELXL-2014/7
_audit_update_record
;
2017-01-10 deposited with the CCDC.
2017-07-03 downloaded from the CCDC.
;
_cell_angle_alpha 64.567(2)
_cell_angle_beta 87.281(2)
_cell_angle_gamma 78.153(2)
_cell_formula_units_Z 2
_cell_length_a 11.3020(7)
_cell_length_b 12.3396(7)
_cell_length_c 13.4599(8)
_cell_measurement_reflns_used 7322
_cell_measurement_temperature 296(2)
_cell_measurement_theta_max 25.50
_cell_measurement_theta_min 2.34
_cell_volume 1657.36(17)
_computing_structure_refinement 'SHELXL-2014/7 (Sheldrick, 2014)'
_diffrn_ambient_temperature 296(2)
_diffrn_measured_fraction_theta_full 0.993
_diffrn_measured_fraction_theta_max 0.991
_diffrn_measurement_device_type 'CCD area detector'
_diffrn_measurement_method 'phi and omega scans'
_diffrn_radiation_source 'fine-focus sealed tube'
_diffrn_radiation_type MoK\a
_diffrn_radiation_wavelength 0.71073
_diffrn_reflns_av_R_equivalents 0.0592
_diffrn_reflns_av_unetI/netI 0.0773
_diffrn_reflns_Laue_measured_fraction_full 0.993
_diffrn_reflns_Laue_measured_fraction_max 0.991
_diffrn_reflns_limit_h_max 14
_diffrn_reflns_limit_h_min -14
_diffrn_reflns_limit_k_max 13
_diffrn_reflns_limit_k_min -16
_diffrn_reflns_limit_l_max 17
_diffrn_reflns_limit_l_min -17
_diffrn_reflns_number 24584
_diffrn_reflns_point_group_measured_fraction_full 0.993
_diffrn_reflns_point_group_measured_fraction_max 0.991
_diffrn_reflns_theta_full 25.242
_diffrn_reflns_theta_max 27.514
_diffrn_reflns_theta_min 2.339
_exptl_absorpt_coefficient_mu 0.069
_exptl_absorpt_correction_T_max 0.992
_exptl_absorpt_correction_T_min 0.978
_exptl_absorpt_correction_type multi-scan
_exptl_absorpt_process_details sadabs
_exptl_crystal_colour yellow
_exptl_crystal_density_diffrn 1.137
_exptl_crystal_description block
_exptl_crystal_F_000 596
_exptl_crystal_size_max 0.320
_exptl_crystal_size_mid 0.280
_exptl_crystal_size_min 0.120
_refine_diff_density_max 0.228
_refine_diff_density_min -0.183
_refine_diff_density_rms 0.042
_refine_ls_extinction_method none
_refine_ls_goodness_of_fit_ref 1.065
_refine_ls_hydrogen_treatment constr
_refine_ls_matrix_type full
_refine_ls_number_parameters 398
_refine_ls_number_reflns 7557
_refine_ls_number_restraints 0
_refine_ls_restrained_S_all 1.065
_refine_ls_R_factor_all 0.1334
_refine_ls_R_factor_gt 0.0693
_refine_ls_shift/su_max 0.000
_refine_ls_shift/su_mean 0.000
_refine_ls_structure_factor_coef Fsqd
_refine_ls_weighting_details 'w=1/[\s^2^(Fo^2^)+(0.1109P)^2^+0.1346P] where P=(Fo^2^+2Fc^2^)/3'
_refine_ls_weighting_scheme calc
_refine_ls_wR_factor_gt 0.1948
_refine_ls_wR_factor_ref 0.2239
_reflns_Friedel_coverage 0.000
_reflns_number_gt 4028
_reflns_number_total 7557
_reflns_threshold_expression 'I > 2\s(I)'
_cod_data_source_file c7ob01292f2.cif
_cod_data_source_block 3f
_cod_database_code 7155750
_shelx_shelxl_version_number 2014/7
_shelx_space_group_comment
;
The symmetry employed for this shelxl refinement is uniquely defined
by the following loop, which should always be used as a source of
symmetry information in preference to the above space-group names.
They are only intended as comments.
;
_shelx_estimated_absorpt_t_min 0.978
_shelx_estimated_absorpt_t_max 0.992

loop_
_space_group_symop_operation_xyz
'x, y, z'
'-x, -y, -z'

loop_
_atom_site_label
_atom_site_type_symbol
_atom_site_fract_x
_atom_site_fract_y
_atom_site_fract_z
_atom_site_U_iso_or_equiv
_atom_site_adp_type
_atom_site_occupancy
_atom_site_site_symmetry_order
_atom_site_calc_flag
_atom_site_refinement_flags_posn
_atom_site_refinement_flags_adp
C1 C 1.0678(2) 0.3083(3) 0.0247(3) 0.0909(10) Uani 1 1 d . .
H1A H 1.1391 0.2843 0.0726 0.109 Uiso 1 1 calc R U
H1B H 1.0510 0.3970 -0.0145 0.109 Uiso 1 1 calc R U
C2 C 1.0969(2) 0.2562(2) -0.0577(2) 0.0607(6) Uani 1 1 d . .
C3 C 1.0344(2) 0.1774(3) -0.0706(2) 0.0772(8) Uani 1 1 d . .
H3 H 0.9699 0.1547 -0.0262 0.093 Uiso 1 1 calc R U
C4 C 1.0650(3) 0.1321(3) -0.1468(2) 0.0776(8) Uani 1 1 d . .
H4 H 1.0214 0.0795 -0.1543 0.093 Uiso 1 1 calc R U
C5 C 1.1600(3) 0.1643(3) -0.2121(2) 0.0880(9) Uani 1 1 d . .
H5 H 1.1822 0.1328 -0.2634 0.106 Uiso 1 1 calc R U
C6 C 1.2228(3) 0.2438(3) -0.2017(2) 0.0924(9) Uani 1 1 d . .
H6 H 1.2873 0.2660 -0.2461 0.111 Uiso 1 1 calc R U
C7 C 1.1907(2) 0.2895(2) -0.1267(2) 0.0688(7) Uani 1 1 d . .
H7 H 1.2327 0.3445 -0.1216 0.083 Uiso 1 1 calc R U
C8 C 0.9744(2) 0.1646(2) 0.1916(2) 0.0679(7) Uani 1 1 d . .
C9 C 1.0733(3) 0.0679(4) 0.2371(4) 0.1043(12) Uani 1 1 d . .
H9 H 1.1459 0.0662 0.2017 0.125 Uiso 1 1 calc R U
C10 C 1.0577(5) -0.0269(4) 0.3393(4) 0.1272(18) Uani 1 1 d . .
H10 H 1.1215 -0.0933 0.3728 0.153 Uiso 1 1 calc R U
C11 C 0.9522(5) -0.0237(3) 0.3899(3) 0.1155(15) Uani 1 1 d . .
H11 H 0.9448 -0.0886 0.4571 0.139 Uiso 1 1 calc R U
C12 C 0.8543(3) 0.0735(2) 0.3451(2) 0.0811(8) Uani 1 1 d . .
H12 H 0.7827 0.0754 0.3819 0.097 Uiso 1 1 calc R U
C13 C 0.8667(2) 0.1677(2) 0.2438(2) 0.0598(6) Uani 1 1 d . .
C14 C 0.85870(19) 0.3509(2) 0.08043(19) 0.0515(5) Uani 1 1 d . .
C15 C 0.77944(18) 0.28606(19) 0.17564(17) 0.0482(5) Uani 1 1 d . .
C16 C 0.67363(19) 0.2651(2) 0.12026(17) 0.0505(5) Uani 1 1 d . .
C17 C 0.7030(2) 0.1851(2) 0.07113(18) 0.0552(6) Uani 1 1 d . .
H17 H 0.7828 0.1434 0.0775 0.066 Uiso 1 1 calc R U
C18 C 0.6191(2) 0.1647(2) 0.01320(19) 0.0632(6) Uani 1 1 d . .
C19 C 0.5004(2) 0.2284(2) 0.0043(2) 0.0696(7) Uani 1 1 d . .
H19 H 0.4422 0.2174 -0.0351 0.083 Uiso 1 1 calc R U
C20 C 0.4679(2) 0.3070(2) 0.0526(2) 0.0653(7) Uani 1 1 d . .
H20 H 0.3875 0.3474 0.0459 0.078 Uiso 1 1 calc R U
C21 C 0.5520(2) 0.3286(2) 0.11210(17) 0.0533(6) Uani 1 1 d . .
C22 C 0.51613(19) 0.4094(2) 0.16633(17) 0.0527(6) Uani 1 1 d . .
C23 C 0.4037(2) 0.4760(2) 0.16925(18) 0.0596(6) Uani 1 1 d . .
H23 H 0.3391 0.4749 0.1295 0.071 Uiso 1 1 calc R U
C24 C 0.38271(19) 0.5462(2) 0.23083(18) 0.0590(6) Uani 1 1 d . .
C25 C 0.2650(2) 0.6154(2) 0.2318(2) 0.0710(7) Uani 1 1 d . .
H25 H 0.2017 0.6165 0.1895 0.085 Uiso 1 1 calc R U
C26 C 0.2445(3) 0.6791(3) 0.2931(2) 0.0801(8) Uani 1 1 d . .
H26 H 0.1667 0.7219 0.2938 0.096 Uiso 1 1 calc R U
C27 C 0.3377(3) 0.6818(3) 0.3554(2) 0.0772(8) Uani 1 1 d . .
H27 H 0.3215 0.7265 0.3969 0.093 Uiso 1 1 calc R U
C28 C 0.4524(2) 0.6195(2) 0.3563(2) 0.0670(7) Uani 1 1 d . .
H28 H 0.5141 0.6222 0.3980 0.080 Uiso 1 1 calc R U
C29 C 0.4774(2) 0.5515(2) 0.29435(18) 0.0559(6) Uani 1 1 d . .
C30 C 0.59068(19) 0.4836(2) 0.28782(17) 0.0530(6) Uani 1 1 d . .
C31 C 0.61027(19) 0.4183(2) 0.22610(17) 0.0511(5) Uani 1 1 d . .
C32 C 0.73457(18) 0.36423(19) 0.23570(16) 0.0479(5) Uani 1 1 d . .
C33 C 0.78661(19) 0.3998(2) 0.30346(17) 0.0499(5) Uani 1 1 d . .
C34 C 0.90877(19) 0.38075(19) 0.34761(17) 0.0493(5) Uani 1 1 d . .
C35 C 1.0104(2) 0.3670(2) 0.2901(2) 0.0654(7) Uani 1 1 d . .
H35 H 1.0021 0.3696 0.2207 0.079 Uiso 1 1 calc R U
C36 C 1.1245(2) 0.3494(3) 0.3341(2) 0.0709(7) Uani 1 1 d . .
H36 H 1.1917 0.3386 0.2942 0.085 Uiso 1 1 calc R U
C37 C 1.1412(2) 0.3474(2) 0.43555(19) 0.0610(6) Uani 1 1 d . .
C38 C 1.0397(2) 0.3613(2) 0.49264(19) 0.0642(7) Uani 1 1 d . .
H38 H 1.0485 0.3594 0.5618 0.077 Uiso 1 1 calc R U
C39 C 0.9255(2) 0.3780(2) 0.45061(18) 0.0601(6) Uani 1 1 d . .
H39 H 0.8587 0.3875 0.4914 0.072 Uiso 1 1 calc R U
C40 C 1.2662(2) 0.3310(3) 0.4816(2) 0.0882(9) Uani 1 1 d . .
H40A H 1.2678 0.3953 0.5035 0.132 Uiso 1 1 calc R U
H40B H 1.3240 0.3343 0.4264 0.132 Uiso 1 1 calc R U
H40C H 1.2862 0.2531 0.5444 0.132 Uiso 1 1 calc R U
C41 C 0.6550(3) 0.0793(3) -0.0409(2) 0.0834(8) Uani 1 1 d . .
H41A H 0.6005 0.0238 -0.0216 0.125 Uiso 1 1 d R U
H41B H 0.7360 0.0336 -0.0163 0.125 Uiso 1 1 d R U
H41C H 0.6515 0.1261 -0.1194 0.125 Uiso 1 1 d R U
N1 N 0.96694(17) 0.2723(2) 0.09263(19) 0.0676(6) Uani 1 1 d . .
O1 O 0.69872(13) 0.47238(14) 0.33732(11) 0.0552(4) Uani 1 1 d . .
O2 O 0.83071(15) 0.45448(16) 0.00737(13) 0.0655(5) Uani 1 1 d . .

loop_
_atom_site_aniso_label
_atom_site_aniso_U_11
_atom_site_aniso_U_22
_atom_site_aniso_U_33
_atom_site_aniso_U_23
_atom_site_aniso_U_13
_atom_site_aniso_U_12
C1 0.0629(17) 0.110(2) 0.151(3) -0.096(2) 0.0325(17) -0.0419(16)
C2 0.0437(13) 0.0565(14) 0.0906(17) -0.0403(13) -0.0034(12) -0.0074(11)
C3 0.0628(16) 0.0835(19) 0.111(2) -0.0605(18) 0.0102(15) -0.0272(14)
C4 0.088(2) 0.0695(17) 0.0871(19) -0.0406(16) -0.0122(16) -0.0204(15)
C5 0.124(3) 0.082(2) 0.0624(17) -0.0336(15) 0.0037(17) -0.0241(19)
C6 0.121(3) 0.102(2) 0.0639(17) -0.0357(17) 0.0232(17) -0.050(2)
C7 0.0721(17) 0.0647(16) 0.0704(16) -0.0251(13) 0.0011(13) -0.0240(13)
C8 0.0592(16) 0.0567(15) 0.101(2) -0.0481(15) -0.0252(14) -0.0018(12)
C9 0.074(2) 0.102(3) 0.169(3) -0.099(3) -0.043(2) 0.0177(19)
C10 0.142(4) 0.079(3) 0.163(4) -0.071(3) -0.096(3) 0.040(3)
C11 0.179(4) 0.0503(18) 0.106(3) -0.0264(17) -0.081(3) 0.005(2)
C12 0.114(2) 0.0547(15) 0.0684(16) -0.0175(13) -0.0327(16) -0.0159(15)
C13 0.0600(15) 0.0508(13) 0.0746(16) -0.0320(12) -0.0226(12) -0.0069(11)
C14 0.0460(13) 0.0542(14) 0.0670(14) -0.0351(12) -0.0028(10) -0.0153(11)
C15 0.0426(12) 0.0496(12) 0.0539(12) -0.0217(10) -0.0081(9) -0.0117(10)
C16 0.0489(13) 0.0497(12) 0.0510(12) -0.0153(10) -0.0061(10) -0.0185(10)
C17 0.0514(13) 0.0565(14) 0.0606(13) -0.0239(11) -0.0077(10) -0.0176(11)
C18 0.0727(17) 0.0625(15) 0.0595(14) -0.0244(12) -0.0073(12) -0.0259(13)
C19 0.0674(17) 0.0794(17) 0.0695(16) -0.0314(14) -0.0172(13) -0.0277(14)
C20 0.0514(14) 0.0734(16) 0.0700(15) -0.0245(13) -0.0133(12) -0.0209(12)
C21 0.0520(14) 0.0546(13) 0.0514(12) -0.0167(11) -0.0050(10) -0.0192(11)
C22 0.0431(13) 0.0540(13) 0.0538(13) -0.0142(11) -0.0050(10) -0.0131(10)
C23 0.0460(14) 0.0680(15) 0.0563(13) -0.0173(12) -0.0077(10) -0.0131(12)
C24 0.0432(13) 0.0625(14) 0.0563(13) -0.0132(12) -0.0025(11) -0.0061(11)
C25 0.0499(15) 0.0755(17) 0.0703(16) -0.0178(14) -0.0025(12) -0.0056(13)
C26 0.0585(17) 0.0827(19) 0.0829(18) -0.0289(16) 0.0041(15) 0.0044(14)
C27 0.0681(19) 0.0806(18) 0.0776(18) -0.0352(15) 0.0051(15) -0.0017(15)
C28 0.0586(16) 0.0713(16) 0.0651(15) -0.0265(13) 0.0031(12) -0.0067(13)
C29 0.0481(14) 0.0566(13) 0.0533(13) -0.0163(11) 0.0038(10) -0.0075(11)
C30 0.0476(13) 0.0568(13) 0.0514(12) -0.0187(11) -0.0053(10) -0.0126(11)
C31 0.0445(12) 0.0528(13) 0.0517(12) -0.0166(11) -0.0043(10) -0.0128(10)
C32 0.0418(12) 0.0505(12) 0.0504(12) -0.0189(10) -0.0054(9) -0.0120(10)
C33 0.0444(12) 0.0533(13) 0.0521(12) -0.0224(10) -0.0021(10) -0.0098(10)
C34 0.0478(13) 0.0478(12) 0.0542(12) -0.0225(10) -0.0074(10) -0.0103(10)
C35 0.0558(15) 0.0950(19) 0.0602(14) -0.0427(14) 0.0007(12) -0.0249(13)
C36 0.0495(14) 0.099(2) 0.0747(17) -0.0439(15) 0.0027(12) -0.0212(13)
C37 0.0554(15) 0.0583(14) 0.0615(14) -0.0154(12) -0.0154(12) -0.0144(11)
C38 0.0661(16) 0.0720(16) 0.0530(13) -0.0258(12) -0.0141(12) -0.0095(13)
C39 0.0537(14) 0.0726(16) 0.0557(14) -0.0296(12) -0.0045(11) -0.0101(12)
C40 0.0692(18) 0.107(2) 0.0745(17) -0.0220(16) -0.0219(14) -0.0207(16)
C41 0.096(2) 0.088(2) 0.0831(18) -0.0455(16) -0.0174(16) -0.0285(17)
N1 0.0457(12) 0.0761(15) 0.1060(17) -0.0593(14) 0.0117(11) -0.0208(11)
O1 0.0475(9) 0.0630(9) 0.0577(9) -0.0281(8) -0.0057(7) -0.0098(7)
O2 0.0685(11) 0.0640(11) 0.0672(10) -0.0244(9) 0.0031(8) -0.0285(9)

loop_
_atom_type_symbol
_atom_type_description
_atom_type_scat_dispersion_real
_atom_type_scat_dispersion_imag
_atom_type_scat_source
C C 0.0033 0.0016 'International Tables Vol C Tables 4.2.6.8 and 6.1.1.4'
H H 0.0000 0.0000 'International Tables Vol C Tables 4.2.6.8 and 6.1.1.4'
N N 0.0061 0.0033 'International Tables Vol C Tables 4.2.6.8 and 6.1.1.4'
O O 0.0106 0.0060 'International Tables Vol C Tables 4.2.6.8 and 6.1.1.4'

loop_
_geom_angle_atom_site_label_1
_geom_angle_atom_site_label_2
_geom_angle_atom_site_label_3
_geom_angle
N1 C1 C2 116.0(2)
N1 C1 H1A 108.3
C2 C1 H1A 108.3
N1 C1 H1B 108.3
C2 C1 H1B 108.3
H1A C1 H1B 107.4
C3 C2 C7 117.4(2)
C3 C2 C1 124.0(2)
C7 C2 C1 118.6(2)
C4 C3 C2 121.7(3)
C4 C3 H3 119.2
C2 C3 H3 119.2
C3 C4 C5 119.6(3)
C3 C4 H4 120.2
C5 C4 H4 120.2
C4 C5 C6 119.8(3)
C4 C5 H5 120.1
C6 C5 H5 120.1
C7 C6 C5 120.1(3)
C7 C6 H6 119.9
C5 C6 H6 119.9
C6 C7 C2 121.4(3)
C6 C7 H7 119.3
C2 C7 H7 119.3
C13 C8 C9 122.0(3)
C13 C8 N1 109.9(2)
C9 C8 N1 128.0(3)
C8 C9 C10 116.5(4)
C8 C9 H9 121.8
C10 C9 H9 121.8
C11 C10 C9 121.3(3)
C11 C10 H10 119.3
C9 C10 H10 119.3
C10 C11 C12 122.1(4)
C10 C11 H11 119.0
C12 C11 H11 119.0
C13 C12 C11 117.8(3)
C13 C12 H12 121.1
C11 C12 H12 121.1
C8 C13 C12 120.3(2)
C8 C13 C15 109.1(2)
C12 C13 C15 130.5(2)
O2 C14 N1 125.5(2)
O2 C14 C15 126.4(2)
N1 C14 C15 108.1(2)
C32 C15 C13 114.11(17)
C32 C15 C14 110.41(17)
C13 C15 C14 101.57(18)
C32 C15 C16 112.06(17)
C13 C15 C16 112.42(17)
C14 C15 C16 105.40(16)
C17 C16 C21 119.13(19)
C17 C16 C15 117.27(19)
C21 C16 C15 123.5(2)
C18 C17 C16 123.0(2)
C18 C17 H17 118.5
C16 C17 H17 118.5
C17 C18 C19 117.5(2)
C17 C18 C41 121.4(2)
C19 C18 C41 121.0(2)
C20 C19 C18 121.1(2)
C20 C19 H19 119.5
C18 C19 H19 119.5
C19 C20 C21 122.1(2)
C19 C20 H20 118.9
C21 C20 H20 118.9
C20 C21 C16 117.1(2)
C20 C21 C22 121.9(2)
C16 C21 C22 120.98(19)
C23 C22 C31 115.7(2)
C23 C22 C21 129.1(2)
C31 C22 C21 115.13(19)
C22 C23 C24 122.1(2)
C22 C23 H23 118.9
C24 C23 H23 118.9
C23 C24 C25 121.0(2)
C23 C24 C29 122.0(2)
C25 C24 C29 117.0(2)
C26 C25 C24 120.9(3)
C26 C25 H25 119.5
C24 C25 H25 119.5
C25 C26 C27 121.1(3)
C25 C26 H26 119.5
C27 C26 H26 119.5
C28 C27 C26 120.7(3)
C28 C27 H27 119.6
C26 C27 H27 119.6
C27 C28 C29 120.0(3)
C27 C28 H28 120.0
C29 C28 H28 120.0
C30 C29 C28 125.8(2)
C30 C29 C24 113.9(2)
C28 C29 C24 120.2(2)
C31 C30 O1 108.69(19)
C31 C30 C29 123.6(2)
O1 C30 C29 127.7(2)
C30 C31 C32 108.65(19)
C30 C31 C22 122.6(2)
C32 C31 C22 128.7(2)
C33 C32 C31 105.77(19)
C33 C32 C15 135.25(19)
C31 C32 C15 118.98(18)
C32 C33 O1 109.94(18)
C32 C33 C34 136.2(2)
O1 C33 C34 113.88(18)
C35 C34 C39 117.5(2)
C35 C34 C33 122.4(2)
C39 C34 C33 120.1(2)
C34 C35 C36 121.0(2)
C34 C35 H35 119.5
C36 C35 H35 119.5
C37 C36 C35 121.6(2)
C37 C36 H36 119.2
C35 C36 H36 119.2
C38 C37 C36 117.3(2)
C38 C37 C40 121.5(2)
C36 C37 C40 121.2(2)
C37 C38 C39 121.9(2)
C37 C38 H38 119.0
C39 C38 H38 119.0
C38 C39 C34 120.7(2)
C38 C39 H39 119.6
C34 C39 H39 119.6
C37 C40 H40A 109.5
C37 C40 H40B 109.5
H40A C40 H40B 109.5
C37 C40 H40C 109.5
H40A C40 H40C 109.5
H40B C40 H40C 109.5
C18 C41 H41A 109.5
C18 C41 H41B 109.4
H41A C41 H41B 109.5
C18 C41 H41C 109.5
H41A C41 H41C 109.5
H41B C41 H41C 109.5
C14 N1 C8 111.0(2)
C14 N1 C1 122.7(2)
C8 N1 C1 125.0(2)
C30 O1 C33 106.93(16)

loop_
_geom_bond_atom_site_label_1
_geom_bond_atom_site_label_2
_geom_bond_distance
C1 N1 1.447(3)
C1 C2 1.498(3)
C1 H1A 0.9700
C1 H1B 0.9700
C2 C3 1.383(3)
C2 C7 1.383(3)
C3 C4 1.366(4)
C3 H3 0.9300
C4 C5 1.368(4)
C4 H4 0.9300
C5 C6 1.377(4)
C5 H5 0.9300
C6 C7 1.357(4)
C6 H6 0.9300
C7 H7 0.9300
C8 C13 1.378(4)
C8 C9 1.393(4)
C8 N1 1.411(3)
C9 C10 1.404(6)
C9 H9 0.9300
C10 C11 1.347(6)
C10 H10 0.9300
C11 C12 1.387(5)
C11 H11 0.9300
C12 C13 1.384(3)
C12 H12 0.9300
C13 C15 1.514(3)
C14 O2 1.219(3)
C14 N1 1.363(3)
C14 C15 1.546(3)
C15 C32 1.507(3)
C15 C16 1.559(3)
C16 C17 1.388(3)
C16 C21 1.419(3)
C17 C18 1.381(3)
C17 H17 0.9300
C18 C19 1.390(4)
C18 C41 1.503(4)
C19 C20 1.368(4)
C19 H19 0.9300
C20 C21 1.405(3)
C20 H20 0.9300
C21 C22 1.457(3)
C22 C23 1.373(3)
C22 C31 1.413(3)
C23 C24 1.418(3)
C23 H23 0.9300
C24 C25 1.428(3)
C24 C29 1.429(3)
C25 C26 1.348(4)
C25 H25 0.9300
C26 C27 1.392(4)
C26 H26 0.9300
C27 C28 1.362(3)
C27 H27 0.9300
C28 C29 1.401(3)
C28 H28 0.9300
C29 C30 1.400(3)
C30 C31 1.369(3)
C30 O1 1.372(2)
C31 C32 1.412(3)
C32 C33 1.368(3)
C33 O1 1.393(3)
C33 C34 1.463(3)
C34 C35 1.377(3)
C34 C39 1.393(3)
C35 C36 1.381(3)
C35 H35 0.9300
C36 C37 1.377(3)
C36 H36 0.9300
C37 C38 1.372(3)
C37 C40 1.510(3)
C38 C39 1.374(3)
C38 H38 0.9300
C39 H39 0.9300
C40 H40A 0.9600
C40 H40B 0.9600
C40 H40C 0.9600
C41 H41A 0.9600
C41 H41B 0.9600
C41 H41C 0.9600
